data_7128729
loop_
_publ_author_name
'Li, Jinhua'
'Lu, Zhengyu'
'Hua, Yuhui'
'Chen, Dafa'
'Xia, Haiping'

_publ_section_title
;
 Carbolong chemistry: nucleophilic aromatic substitution of a triflate
 functionalized iridapentalene.
;
_journal_issue 68
_journal_name_full 'Chemical communications (Cambridge, England)'
_journal_page_first 8464
_journal_page_last 8467
_journal_paper_doi 10.1039/d1cc03261e
_journal_volume 57
_journal_year 2021
_chemical_formula_moiety 'C63 H53 Ir N O5 P2, C F3 O3 S'
_chemical_formula_sum 'C64 H53 F3 Ir N O8 P2 S'
_chemical_formula_weight 1307.27
_space_group_crystal_system monoclinic
_space_group_IT_number 14
_space_group_name_Hall '-P 2yn'
_space_group_name_H-M_alt 'P 1 21/n 1'
_atom_sites_solution_hydrogens geom
_audit_creation_date 2021-06-07
_audit_creation_method
;
Olex2 1.2
(compiled 2018.05.29 svn.r3508 for OlexSys, GUI svn.r5506)
;
_audit_update_record
;
2021-06-17 deposited with the CCDC.	2021-07-29 downloaded from the CCDC.
;
_cell_angle_alpha 90
_cell_angle_beta 95.003(3)
_cell_angle_gamma 90
_cell_formula_units_Z 4
_cell_length_a 12.2983(6)
_cell_length_b 21.2345(11)
_cell_length_c 23.5769(13)
_cell_measurement_reflns_used 9879
_cell_measurement_temperature 100.0
_cell_measurement_theta_max 72.06
_cell_measurement_theta_min 2.81
_cell_volume 6133.6(6)
_computing_molecular_graphics 'Olex2 (Dolomanov et al., 2009)'
_computing_publication_material 'Olex2 (Dolomanov et al., 2009)'
_computing_structure_refinement 'ShelXL (Sheldrick, 2015)'
_computing_structure_solution 'SHELXT 2018/2 (Sheldrick, 2018)'
_diffrn_ambient_temperature 100.0
_diffrn_measured_fraction_theta_full 0.995
_diffrn_measured_fraction_theta_max 0.995
_diffrn_measurement_device_type 'Bruker APEX-II CCD'
_diffrn_measurement_method '\f and \w scans'
_diffrn_radiation_type CuK\a
_diffrn_radiation_wavelength 1.54178
_diffrn_reflns_av_R_equivalents 0.0650
_diffrn_reflns_av_unetI/netI 0.0566
_diffrn_reflns_Laue_measured_fraction_full 0.995
_diffrn_reflns_Laue_measured_fraction_max 0.995
_diffrn_reflns_limit_h_max 11
_diffrn_reflns_limit_h_min -14
_diffrn_reflns_limit_k_max 23
_diffrn_reflns_limit_k_min -24
_diffrn_reflns_limit_l_max 27
_diffrn_reflns_limit_l_min -27
_diffrn_reflns_number 39901
_diffrn_reflns_point_group_measured_fraction_full 0.995
_diffrn_reflns_point_group_measured_fraction_max 0.995
_diffrn_reflns_theta_full 64.998
_diffrn_reflns_theta_max 64.998
_diffrn_reflns_theta_min 2.805
_diffrn_standards_number 0
_exptl_absorpt_coefficient_mu 5.544
_exptl_absorpt_correction_T_max 0.897
_exptl_absorpt_correction_T_min 0.471
_exptl_absorpt_correction_type multi-scan
_exptl_crystal_colour green
_exptl_crystal_colour_primary green
_exptl_crystal_density_diffrn 1.416
_exptl_crystal_description block
_exptl_crystal_F_000 2632
_exptl_crystal_size_max 0.16
_exptl_crystal_size_mid 0.08
_exptl_crystal_size_min 0.02
_exptl_transmission_factor_max 0.897
_exptl_transmission_factor_min 0.471
_refine_diff_density_max 2.269
_refine_diff_density_min -1.007
_refine_diff_density_rms 0.121
_refine_ls_extinction_method none
_refine_ls_goodness_of_fit_ref 1.079
_refine_ls_hydrogen_treatment constr
_refine_ls_matrix_type full
_refine_ls_number_parameters 779
_refine_ls_number_reflns 10373
_refine_ls_number_restraints 219
_refine_ls_restrained_S_all 1.139
_refine_ls_R_factor_all 0.0641
_refine_ls_R_factor_gt 0.0525
_refine_ls_shift/su_max 0.002
_refine_ls_shift/su_mean 0.000
_refine_ls_structure_factor_coef Fsqd
_refine_ls_weighting_details 'w=1/[\s^2^(Fo^2^)+(0.0917P)^2^+4.4066P] where P=(Fo^2^+2Fc^2^)/3'
_refine_ls_weighting_scheme calc
_refine_ls_wR_factor_gt 0.1468
_refine_ls_wR_factor_ref 0.1537
_reflns_Friedel_coverage 0.000
_reflns_number_gt 8369
_reflns_number_total 10373
_reflns_threshold_expression 'I > 2\s(I)'
_cod_data_source_file d1cc03261e2.cif
_cod_data_source_block 66
_cod_depositor_comments 'Adding full bibliography for 7128726--7128732.cif.'
_cod_database_code 7128729
_shelx_shelxl_version_number 2018/3
_shelx_space_group_comment
;
The symmetry employed for this shelxl refinement is uniquely defined
by the following loop, which should always be used as a source of
symmetry information in preference to the above space-group names.
They are only intended as comments.
;
_shelx_estimated_absorpt_t_max 0.897
_shelx_estimated_absorpt_t_min 0.471
_olex2_refinement_description
;
1. Others
 Fixed Sof: O01T(0.5) O021(0.5) O0(0.5) O029(0.5) C02B(0.5) H02A(0.5)
 H02B(0.5) H02C(0.5) C02F(0.5) H02D(0.5) H02E(0.5) H02F(0.5) O7(0.5) C14(0.5)
 H14A(0.5) H14B(0.5) H14C(0.5) O16(0.5) O1(0.5) O5(0.5) C11(0.5) H11A(0.5)
 H11B(0.5) H11C(0.5)
 Fixed Uiso: H00C(0.056) H00D(0.046) H00E(0.046) H00G(0.052) H00H(0.047)
 H00I(0.054) H00L(0.055) H00P(0.05) H00Q(0.045) H00A(0.062) H00B(0.062)
 H00S(0.049) H00T(0.055) H00U(0.052) H00V(0.056) H00F(0.051) H00J(0.051)
 H00X(0.049) H00Y(0.05) H010(0.057) H011(0.059) H014(0.06) H015(0.055)
 H017(0.067) H019(0.055) H01A(0.056) H01D(0.055) H01E(0.063) H01H(0.069)
 H01I(0.063) H01J(0.067) H01K(0.067) H01L(0.07) H01M(0.059) H01O(0.082)
 H01P(0.069) H01Q(0.07) H01R(0.088) H01V(0.055) H01W(0.077) H01X(0.069)
 H01Y(0.089) H020(0.064) H022(0.077) H023(0.085) H025(0.087) H027(0.079)
 H02A(0.09) H02B(0.09) H02C(0.09) H02D(0.085) H02E(0.085) H02F(0.085)
 H14A(0.115) H14B(0.115) H14C(0.115) H11A(0.114) H11B(0.114) H11C(0.114)
 Fixed X: H00C(0.789297) H00D(0.523786) H00E(0.489076) H00G(0.941546)
 H00H(0.615283) H00I(1.053439) H00L(0.889212) H00P(0.869485) H00Q(0.711876)
 H00A(0.608436) H00B(0.72613) H00S(0.8223) H00T(0.679093) H00U(0.99302)
 H00V(0.756956) H00F(0.648542) H00J(0.520634) H00X(0.350171) H00Y(0.6603)
 H010(0.891852) H011(0.16238) H014(0.04092) H015(0.329282) H017(0.258347)
 H019(0.225109) H01A(0.071102) H01D(0.692818) H01E(0.244381) H01H(0.305961)
 H01I(0.783516) H01J(0.281576) H01K(0.410488) H01L(0.438476) H01M(0.482414)
 H01O(0.252229) H01P(0.861391) H01Q(0.58188) H01R(0.5041) H01V(0.17022)
 H01W(0.982586) H01X(0.997076) H01Y(0.193386) H020(0.127378) H022(0.688392)
 H023(0.362282) H025(0.527237) H027(0.170072) H02A(0.785222) H02B(0.828855)
 H02C(0.869926) H02D(0.417725) H02E(0.336105) H02F(0.335527) H14A(0.359196)
 H14B(0.321349) H14C(0.420896) H11A(0.828091) H11B(0.886832) H11C(0.926706)
 Fixed Y: H00C(0.708077) H00D(0.555404) H00E(0.552865) H00G(0.480842)
 H00H(0.322628) H00I(0.414011) H00L(0.681346) H00P(0.581081) H00Q(0.344133)
 H00A(0.285763) H00B(0.319394) H00S(0.278359) H00T(0.633823) H00U(0.314374)
 H00V(0.540739) H00F(0.461852) H00J(0.445458) H00X(0.481235) H00Y(0.534427)
 H010(0.380374) H011(0.472867) H014(0.544704) H015(0.483144) H017(0.198779)
 H019(0.550224) H01A(0.583098) H01D(0.638207) H01E(0.464317) H01H(0.624558)
 H01I(0.690543) H01J(0.301479) H01K(0.722174) H01L(0.215376) H01M(0.30273)
 H01O(0.673934) H01P(0.530325) H01Q(0.728) H01R(0.777079) H01V(0.363875)
 H01W(0.448192) H01X(0.371032) H01Y(0.283889) H020(0.275594) H022(0.760744)
 H023(0.751511) H025(0.777452) H027(0.365308) H02A(0.436672) H02B(0.369842)
 H02C(0.433222) H02D(0.321603) H02E(0.378057) H02F(0.31524) H14A(0.301078)
 H14B(0.269257) H14C(0.239859) H11A(0.402864) H11B(0.343579) H11C(0.413449)
 Fixed Z: H00C(0.953837) H00D(0.716611) H00E(0.887922) H00G(0.928113)
 H00H(0.824251) H00I(0.98544) H00L(0.87666) H00P(0.837258) H00Q(0.909978)
 H00A(0.701984) H00B(0.709669) H00S(0.969473) H00T(0.993344) H00U(1.00797)
 H00V(0.756336) H00F(0.652282) H00J(0.640231) H00X(0.932239) H00Y(0.953086)
 H010(0.823224) H011(0.783267) H014(0.818208) H015(0.725442) H017(0.949549)
 H019(0.968204) H01A(0.910062) H01D(0.78244) H01E(0.634768) H01H(0.848684)
 H01I(0.715294) H01J(0.768606) H01K(0.725698) H01L(0.92754) H01M(0.875669)
 H01O(0.930553) H01P(0.678196) H01Q(0.860977) H01R(0.659298) H01V(0.873912)
 H01W(0.673328) H01X(0.744062) H01Y(0.678121) H020(0.924002) H022(0.652675)
 H023(0.975646) H025(0.94122) H027(0.611672) H02A(0.503745) H02B(0.527418)
 H02C(0.559176) H02D(0.506998) H02E(0.518224) H02F(0.555699) H14A(0.555944)
 H14B(0.612525) H14C(0.581976) H11A(0.534433) H11B(0.565821) H11C(0.582398)
;
_smtbx_masks_void_probe_radius 1.2
_smtbx_masks_void_truncation_radius 1.2
_olex2_submission_special_instructions 'No special instructions were received'

loop_
_space_group_symop_operation_xyz
'x, y, z'
'-x+1/2, y+1/2, -z+1/2'
'-x, -y, -z'
'x-1/2, -y-1/2, z-1/2'

loop_
_atom_site_label
_atom_site_type_symbol
_atom_site_fract_x
_atom_site_fract_y
_atom_site_fract_z
_atom_site_U_iso_or_equiv
_atom_site_adp_type
_atom_site_occupancy
_atom_site_site_symmetry_order
_atom_site_calc_flag
_atom_site_refinement_flags_posn
_atom_site_refinement_flags_adp
_atom_site_refinement_flags_occupancy
_atom_site_disorder_assembly
_atom_site_disorder_group
Ir01 Ir 0.55027(2) 0.44303(2) 0.84563(2) 0.03468(11) Uani 1 1 d . . . . .
P002 P 0.36549(12) 0.41254(7) 0.82930(6) 0.0366(3) Uani 1 1 d . . . . .
P003 P 0.73774(12) 0.46882(7) 0.86046(6) 0.0353(3) Uani 1 1 d . . . . .
S004 S 0.17593(18) 0.36566(11) 0.41867(8) 0.0684(5) Uani 1 1 d . U . . .
O007 O 0.5423(4) 0.4143(2) 0.97235(19) 0.0487(11) Uani 1 1 d . . . . .
N008 N 0.4862(4) 0.6372(2) 0.8001(2) 0.0408(11) Uani 1 1 d . . . . .
C00A C 0.5459(5) 0.4218(3) 0.9250(3) 0.0371(13) Uani 1 1 d . . . . .
C00B C 0.5053(5) 0.5723(3) 0.8035(3) 0.0379(13) Uani 1 1 d . . . . .
C00C C 0.7833(5) 0.6669(3) 0.9381(3) 0.0468(15) Uani 1 1 d . . . . .
H00C H 0.789297 0.708077 0.953837 0.056 Uiso 1 1 calc R . . . .
C00D C 0.5267(5) 0.5369(3) 0.7534(3) 0.0385(13) Uani 1 1 d . . . . .
H00D H 0.523786 0.555404 0.716611 0.046 Uiso 1 1 calc R . . . .
C00E C 0.5071(5) 0.5356(3) 0.8528(3) 0.0380(13) Uani 1 1 d . . . . .
H00E H 0.489076 0.552865 0.887922 0.046 Uiso 1 1 calc R . . . .
C00F C 0.8145(4) 0.4185(3) 0.9124(2) 0.0331(12) Uani 1 1 d . . . . .
C00G C 0.9175(6) 0.4395(3) 0.9360(3) 0.0431(14) Uani 1 1 d . . . . .
H00G H 0.941546 0.480842 0.928113 0.052 Uiso 1 1 calc R . . . .
C00H C 0.5995(5) 0.3613(3) 0.8050(3) 0.0391(13) Uani 1 1 d . . . . .
H00H H 0.615283 0.322628 0.824251 0.047 Uiso 1 1 calc R . . . .
C00I C 0.9833(5) 0.4001(3) 0.9705(3) 0.0452(15) Uani 1 1 d . . . . .
H00I H 1.053439 0.414011 0.985440 0.054 Uiso 1 1 calc R . . . .
C00J C 0.2698(5) 0.4710(3) 0.8531(3) 0.0410(14) Uani 1 1 d . . . . .
C00K C 0.6067(5) 0.3694(3) 0.7476(3) 0.0384(13) Uani 1 1 d . . . . .
C00L C 0.8420(5) 0.6515(3) 0.8918(3) 0.0462(15) Uani 1 1 d . . . . .
H00L H 0.889212 0.681346 0.876660 0.055 Uiso 1 1 calc R . . . .
C00M C 0.5515(5) 0.4746(3) 0.7629(2) 0.0345(12) Uani 1 1 d . . . . .
C00N C 0.8170(5) 0.4625(3) 0.7984(3) 0.0398(13) Uani 1 1 d . . . . .
C00O C 0.7610(5) 0.5475(3) 0.8904(3) 0.0381(13) Uani 1 1 d . . . . .
C00P C 0.8300(5) 0.5920(3) 0.8687(3) 0.0416(14) Uani 1 1 d . . . . .
H00P H 0.869485 0.581081 0.837258 0.050 Uiso 1 1 calc R . . . .
C00Q C 0.7812(5) 0.3587(3) 0.9255(2) 0.0378(13) Uani 1 1 d . . . . .
H00Q H 0.711876 0.344133 0.909978 0.045 Uiso 1 1 calc R . . . .
C00R C 0.6466(6) 0.3268(3) 0.7026(3) 0.0513(16) Uani 1 1 d . . . . .
H00A H 0.608436 0.285763 0.701984 0.062 Uiso 1 1 calc R . . . .
H00B H 0.726130 0.319394 0.709669 0.062 Uiso 1 1 calc R . . . .
C00S C 0.8465(5) 0.3195(3) 0.9608(3) 0.0406(13) Uani 1 1 d . . . . .
H00S H 0.822300 0.278359 0.969473 0.049 Uiso 1 1 calc R . . . .
C00T C 0.7170(6) 0.6233(3) 0.9612(3) 0.0460(15) Uani 1 1 d . . . . .
H00T H 0.679093 0.633823 0.993344 0.055 Uiso 1 1 calc R . . . .
C00U C 0.9479(5) 0.3408(3) 0.9834(3) 0.0432(14) Uani 1 1 d . . . . .
H00U H 0.993020 0.314374 1.007970 0.052 Uiso 1 1 calc R . . . .
C00V C 0.8063(5) 0.5065(3) 0.7546(3) 0.0467(15) Uani 1 1 d . . . . .
H00V H 0.756956 0.540739 0.756336 0.056 Uiso 1 1 calc R . . . .
C00W C 0.5902(6) 0.4322(3) 0.6611(3) 0.0422(14) Uani 1 1 d . . . . .
H00F H 0.648542 0.461852 0.652282 0.051 Uiso 1 1 calc R . . . .
H00J H 0.520634 0.445458 0.640231 0.051 Uiso 1 1 calc R . . . .
C00X C 0.2872(5) 0.4939(3) 0.9089(3) 0.0406(13) Uani 1 1 d . . . . .
H00X H 0.350171 0.481235 0.932239 0.049 Uiso 1 1 calc R . . . .
C00Y C 0.7063(5) 0.5644(3) 0.9372(3) 0.0414(14) Uani 1 1 d . . . . .
H00Y H 0.660300 0.534427 0.953086 0.050 Uiso 1 1 calc R . . . .
C00Z C 0.5798(5) 0.4295(3) 0.7239(2) 0.0370(13) Uani 1 1 d . . . . .
C010 C 0.8864(5) 0.4115(3) 0.7942(3) 0.0475(15) Uani 1 1 d . . . . .
H010 H 0.891852 0.380374 0.823224 0.057 Uiso 1 1 calc R . . . .
C011 C 0.1769(6) 0.4893(3) 0.8206(3) 0.0489(16) Uani 1 1 d . . . . .
H011 H 0.162380 0.472867 0.783267 0.059 Uiso 1 1 calc R . . . .
C012 C 0.3109(5) 0.3950(3) 0.7565(3) 0.0411(13) Uani 1 1 d . . . . .
C013 C 0.4507(6) 0.6699(3) 0.8483(3) 0.0447(14) Uani 1 1 d . . . . .
C014 C 0.1035(5) 0.5316(3) 0.8417(3) 0.0501(16) Uani 1 1 d . . . . .
H014 H 0.040920 0.544704 0.818208 0.060 Uiso 1 1 calc R . . . .
C015 C 0.3009(6) 0.4425(3) 0.7161(3) 0.0455(15) Uani 1 1 d . . . . .
H015 H 0.329282 0.483144 0.725442 0.055 Uiso 1 1 calc R . . . .
C016 C 0.5414(5) 0.6732(3) 0.7601(2) 0.0399(13) Uani 1 1 d . . . . .
C017 C 0.2774(6) 0.2356(3) 0.9298(3) 0.0562(18) Uani 1 1 d . . . . .
H017 H 0.258347 0.198779 0.949549 0.067 Uiso 1 1 calc R . . . .
C018 C 0.6201(7) 0.3625(3) 0.6454(3) 0.0546(14) Uani 1 1 d . U . . .
C019 C 0.2131(5) 0.5352(3) 0.9302(3) 0.0459(15) Uani 1 1 d . . . . .
H019 H 0.225109 0.550224 0.968204 0.055 Uiso 1 1 calc R . . . .
C01A C 0.1213(6) 0.5543(3) 0.8959(3) 0.0470(15) Uani 1 1 d . . . . .
H01A H 0.071102 0.583098 0.910062 0.056 Uiso 1 1 calc R . . . .
F01B F 0.1404(6) 0.4367(3) 0.5066(3) 0.112(2) Uani 1 1 d . U . . .
C01C C 0.3317(5) 0.3426(3) 0.8699(3) 0.0410(14) Uani 1 1 d . . . . .
C01D C 0.6532(5) 0.6659(3) 0.7566(3) 0.0456(15) Uani 1 1 d . . . . .
H01D H 0.692818 0.638207 0.782440 0.055 Uiso 1 1 calc R . . . .
C01E C 0.2500(6) 0.4314(4) 0.6621(3) 0.0527(17) Uani 1 1 d . . . . .
H01E H 0.244381 0.464317 0.634768 0.063 Uiso 1 1 calc R . . . .
F01F F 0.0154(6) 0.3743(3) 0.4833(3) 0.120(2) Uani 1 1 d . U . . .
O01G O 0.2556(6) 0.4109(4) 0.4056(3) 0.100(2) Uani 1 1 d . U . . .
C01H C 0.3519(7) 0.6551(3) 0.8680(3) 0.0577(18) Uani 1 1 d . . . . .
H01H H 0.305961 0.624558 0.848684 0.069 Uiso 1 1 calc R . . . .
C01I C 0.7076(6) 0.6972(3) 0.7173(3) 0.0525(17) Uani 1 1 d . . . . .
H01I H 0.783516 0.690543 0.715294 0.063 Uiso 1 1 calc R . . . .
C01J C 0.2725(7) 0.3350(3) 0.7420(3) 0.0556(18) Uani 1 1 d . . . . .
H01J H 0.281576 0.301479 0.768606 0.067 Uiso 1 1 calc R . . . .
C01K C 0.4864(6) 0.7153(3) 0.7238(3) 0.0560(18) Uani 1 1 d . . . . .
H01K H 0.410488 0.722174 0.725698 0.067 Uiso 1 1 calc R . . . .
C01L C 0.3835(7) 0.2453(3) 0.9160(3) 0.0587(18) Uani 1 1 d . . . . .
H01L H 0.438476 0.215376 0.927540 0.070 Uiso 1 1 calc R . . . .
C01M C 0.4099(6) 0.2975(3) 0.8858(3) 0.0494(16) Uani 1 1 d . . . . .
H01M H 0.482414 0.302730 0.875669 0.059 Uiso 1 1 calc R . . . .
C01O C 0.3194(8) 0.6850(3) 0.9161(4) 0.069(2) Uani 1 1 d . . . . .
H01O H 0.252229 0.673934 0.930553 0.082 Uiso 1 1 calc R . . . .
C01P C 0.8686(6) 0.5001(4) 0.7080(3) 0.0572(18) Uani 1 1 d . . . . .
H01P H 0.861391 0.530325 0.678196 0.069 Uiso 1 1 calc R . . . .
C01Q C 0.5148(6) 0.7165(4) 0.8753(3) 0.0580(19) Uani 1 1 d . . . . .
H01Q H 0.581880 0.728000 0.860977 0.070 Uiso 1 1 calc R . . . .
C01R C 0.5425(7) 0.7479(4) 0.6842(4) 0.073(3) Uani 1 1 d . . . . .
H01R H 0.504100 0.777079 0.659298 0.088 Uiso 1 1 calc R . . . .
O01S O 0.2133(9) 0.3189(4) 0.4537(4) 0.128(3) Uani 1 1 d . U . . .
O01T O 0.7181(9) 0.4088(5) 0.5736(4) 0.0598(16) Uani 0.5 1 d . U P A 1
C01U C 0.7125(7) 0.3597(4) 0.6098(4) 0.0650(14) Uani 1 1 d D U . . .
C01V C 0.2250(5) 0.3335(3) 0.8845(3) 0.0455(14) Uani 1 1 d . . . . .
H01V H 0.170220 0.363875 0.873912 0.055 Uiso 1 1 calc R . . . .
C01W C 0.9395(7) 0.4511(4) 0.7048(3) 0.064(2) Uani 1 1 d . . . . .
H01W H 0.982586 0.448192 0.673328 0.077 Uiso 1 1 calc R . . . .
C01X C 0.9491(6) 0.4057(4) 0.7468(3) 0.0576(18) Uani 1 1 d . . . . .
H01X H 0.997076 0.371032 0.744062 0.069 Uiso 1 1 calc R . . . .
C01Y C 0.2205(8) 0.3247(4) 0.6879(3) 0.074(2) Uani 1 1 d . . . . .
H01Y H 0.193386 0.283889 0.678121 0.089 Uiso 1 1 calc R . . . .
F01Z F 0.0385(7) 0.4573(4) 0.4338(4) 0.136(2) Uani 1 1 d . U . . .
C020 C 0.2000(6) 0.2811(3) 0.9140(3) 0.0536(17) Uani 1 1 d . . . . .
H020 H 0.127378 0.275594 0.924002 0.064 Uiso 1 1 calc R . . . .
O021 O 0.4632(9) 0.3716(4) 0.5772(4) 0.0560(17) Uani 0.5 1 d . U P B 2
C022 C 0.6515(7) 0.7388(4) 0.6804(3) 0.064(2) Uani 1 1 d . . . . .
H022 H 0.688392 0.760744 0.652675 0.077 Uiso 1 1 calc R . . . .
C023 C 0.3848(8) 0.7307(4) 0.9430(3) 0.071(2) Uani 1 1 d . . . . .
H023 H 0.362282 0.751511 0.975646 0.085 Uiso 1 1 calc R . . . .
O024 O 0.1003(7) 0.3535(5) 0.3702(4) 0.125(3) Uani 1 1 d . U . . .
C025 C 0.4821(7) 0.7461(4) 0.9225(4) 0.073(2) Uani 1 1 d . . . . .
H025 H 0.527237 0.777452 0.941220 0.087 Uiso 1 1 calc R . . . .
O0 O 0.4928(10) 0.2774(5) 0.6186(5) 0.067(2) Uani 0.5 1 d . U P B 2
C027 C 0.2075(7) 0.3727(4) 0.6480(3) 0.066(2) Uani 1 1 d . . . . .
H027 H 0.170072 0.365308 0.611672 0.079 Uiso 1 1 calc R . . . .
C028 C 0.5371(8) 0.3297(4) 0.6079(3) 0.0669(14) Uani 1 1 d D U . . .
O029 O 0.8045(9) 0.3299(5) 0.6220(5) 0.065(2) Uani 0.5 1 d . U P A 1
C02A C 0.0887(9) 0.4110(5) 0.4612(4) 0.0831(17) Uani 1 1 d . U . . .
C02B C 0.8077(14) 0.4124(8) 0.5381(7) 0.060(3) Uani 0.5 1 d . U P A 1
H02A H 0.785222 0.436672 0.503745 0.090 Uiso 0.5 1 calc GR . P A 1
H02B H 0.828855 0.369842 0.527418 0.090 Uiso 0.5 1 calc GR . P A 1
H02C H 0.869926 0.433222 0.559176 0.090 Uiso 0.5 1 calc GR . P A 1
C02F C 0.3815(13) 0.3444(7) 0.5362(6) 0.057(3) Uani 0.5 1 d . U P B 2
H02D H 0.417725 0.321603 0.506998 0.085 Uiso 0.5 1 calc GR . P B 2
H02E H 0.336105 0.378057 0.518224 0.085 Uiso 0.5 1 calc GR . P B 2
H02F H 0.335527 0.315240 0.555699 0.085 Uiso 0.5 1 calc GR . P B 2
O7 O 0.5662(12) 0.2962(6) 0.5691(6) 0.091(2) Uani 0.5 1 d D U P B 1
C14 C 0.3842(16) 0.2790(8) 0.5912(8) 0.077(3) Uani 0.5 1 d . U P B 1
H14A H 0.359196 0.301078 0.555944 0.115 Uiso 0.5 1 calc GR . P B 1
H14B H 0.321349 0.269257 0.612525 0.115 Uiso 0.5 1 calc GR . P B 1
H14C H 0.420896 0.239859 0.581976 0.115 Uiso 0.5 1 calc GR . P B 1
O16 O 0.4599(10) 0.3189(6) 0.6256(5) 0.0728(18) Uani 0.5 1 d D U P B 1
O1 O 0.6884(12) 0.3249(6) 0.5592(6) 0.085(2) Uani 0.5 1 d . U P A 2
O5 O 0.7862(10) 0.3897(6) 0.6138(5) 0.0736(18) Uani 0.5 1 d D U P A 2
C11 C 0.8632(16) 0.3872(10) 0.5706(8) 0.076(3) Uani 0.5 1 d . U P A 2
H11A H 0.828091 0.402864 0.534433 0.114 Uiso 0.5 1 calc GR . P A 2
H11B H 0.886832 0.343579 0.565821 0.114 Uiso 0.5 1 calc GR . P A 2
H11C H 0.926706 0.413449 0.582398 0.114 Uiso 0.5 1 calc GR . P A 2

loop_
_atom_site_aniso_label
_atom_site_aniso_U_11
_atom_site_aniso_U_22
_atom_site_aniso_U_33
_atom_site_aniso_U_23
_atom_site_aniso_U_13
_atom_site_aniso_U_12
Ir01 0.03251(16) 0.03349(17) 0.03744(16) -0.00026(10) -0.00040(11) 0.00041(10)
P002 0.0305(7) 0.0370(8) 0.0416(8) -0.0023(6) -0.0009(6) -0.0012(6)
P003 0.0315(7) 0.0343(8) 0.0396(7) 0.0024(6) -0.0003(6) -0.0013(6)
S004 0.0657(12) 0.0865(14) 0.0536(10) 0.0046(9) 0.0079(9) -0.0169(10)
O007 0.049(3) 0.054(3) 0.043(3) 0.004(2) 0.002(2) 0.003(2)
N008 0.048(3) 0.032(3) 0.043(3) -0.001(2) 0.009(2) 0.003(2)
C00A 0.033(3) 0.039(3) 0.039(3) 0.004(3) 0.000(2) -0.002(3)
C00B 0.030(3) 0.041(3) 0.043(3) -0.005(3) 0.004(2) 0.002(2)
C00C 0.045(4) 0.045(4) 0.048(3) 0.000(3) -0.010(3) -0.002(3)
C00D 0.034(3) 0.042(3) 0.039(3) 0.005(3) -0.001(2) 0.000(3)
C00E 0.032(3) 0.038(3) 0.043(3) -0.003(3) 0.000(2) 0.002(3)
C00F 0.023(3) 0.040(3) 0.036(3) 0.001(2) -0.002(2) 0.004(2)
C00G 0.046(4) 0.040(3) 0.043(3) -0.002(3) 0.004(3) -0.002(3)
C00H 0.034(3) 0.033(3) 0.049(3) 0.002(3) -0.004(3) 0.001(2)
C00I 0.042(3) 0.045(4) 0.046(3) -0.005(3) -0.008(3) 0.001(3)
C00J 0.034(3) 0.038(3) 0.050(3) 0.000(3) 0.003(3) -0.003(3)
C00K 0.035(3) 0.035(3) 0.044(3) -0.008(2) -0.003(3) 0.002(2)
C00L 0.045(4) 0.037(3) 0.055(4) 0.007(3) -0.005(3) -0.003(3)
C00M 0.029(3) 0.042(3) 0.032(3) 0.004(2) 0.003(2) -0.002(2)
C00N 0.034(3) 0.044(3) 0.041(3) -0.001(3) 0.002(3) -0.001(3)
C00O 0.034(3) 0.033(3) 0.045(3) -0.001(2) -0.007(3) 0.004(2)
C00P 0.034(3) 0.040(3) 0.050(3) 0.004(3) -0.003(3) 0.008(3)
C00Q 0.037(3) 0.040(3) 0.036(3) -0.001(2) 0.003(2) 0.001(3)
C00R 0.062(4) 0.043(4) 0.048(3) 0.000(3) -0.001(3) 0.010(3)
C00S 0.044(3) 0.037(3) 0.042(3) 0.001(3) 0.004(3) 0.002(3)
C00T 0.049(4) 0.043(4) 0.045(3) -0.005(3) -0.003(3) -0.003(3)
C00U 0.045(4) 0.042(3) 0.041(3) 0.000(3) -0.004(3) 0.010(3)
C00V 0.032(3) 0.062(4) 0.045(3) 0.009(3) -0.001(3) -0.004(3)
C00W 0.048(4) 0.039(3) 0.039(3) -0.005(3) 0.000(3) 0.006(3)
C00X 0.031(3) 0.045(3) 0.044(3) 0.002(3) -0.003(3) 0.000(3)
C00Y 0.037(3) 0.045(4) 0.041(3) 0.001(3) -0.003(3) -0.008(3)
C00Z 0.033(3) 0.045(3) 0.032(3) -0.003(2) 0.001(2) -0.001(3)
C010 0.044(4) 0.054(4) 0.044(3) 0.000(3) 0.000(3) 0.004(3)
C011 0.049(4) 0.054(4) 0.043(3) -0.008(3) -0.001(3) 0.003(3)
C012 0.030(3) 0.047(4) 0.045(3) -0.007(3) 0.000(2) -0.004(3)
C013 0.051(4) 0.041(3) 0.043(3) -0.001(3) 0.003(3) 0.009(3)
C014 0.037(4) 0.056(4) 0.057(4) 0.002(3) -0.003(3) 0.006(3)
C015 0.043(4) 0.046(4) 0.048(4) 0.002(3) 0.004(3) -0.002(3)
C016 0.046(3) 0.033(3) 0.040(3) 0.004(3) 0.001(3) 0.004(3)
C017 0.065(5) 0.047(4) 0.055(4) 0.002(3) -0.001(3) -0.014(4)
C018 0.068(3) 0.046(3) 0.050(3) -0.009(2) 0.004(3) 0.002(3)
C019 0.041(4) 0.052(4) 0.045(3) -0.005(3) 0.008(3) 0.001(3)
C01A 0.043(4) 0.042(4) 0.057(4) -0.002(3) 0.011(3) 0.003(3)
F01B 0.126(5) 0.106(4) 0.104(4) -0.041(3) -0.001(4) -0.004(4)
C01C 0.045(3) 0.034(3) 0.043(3) -0.005(3) -0.001(3) -0.002(3)
C01D 0.043(4) 0.043(3) 0.050(3) 0.004(3) -0.001(3) 0.006(3)
C01E 0.049(4) 0.060(4) 0.047(4) 0.005(3) -0.007(3) -0.007(3)
F01F 0.132(5) 0.112(4) 0.129(5) -0.038(4) 0.079(4) -0.038(4)
O01G 0.080(4) 0.098(5) 0.126(5) 0.042(4) 0.032(4) 0.003(4)
C01H 0.066(5) 0.044(4) 0.066(4) -0.005(3) 0.022(4) -0.004(3)
C01I 0.055(4) 0.043(4) 0.061(4) 0.000(3) 0.012(3) -0.007(3)
C01J 0.075(5) 0.042(4) 0.048(4) 0.000(3) -0.005(3) -0.007(3)
C01K 0.042(4) 0.051(4) 0.072(5) 0.012(4) -0.011(3) -0.004(3)
C01L 0.061(5) 0.046(4) 0.069(5) 0.008(3) 0.002(4) 0.003(3)
C01M 0.044(4) 0.044(4) 0.061(4) -0.001(3) 0.006(3) 0.000(3)
C01O 0.094(6) 0.040(4) 0.079(5) -0.003(4) 0.046(5) -0.002(4)
C01P 0.045(4) 0.080(5) 0.046(4) 0.014(4) -0.001(3) 0.001(4)
C01Q 0.051(4) 0.062(5) 0.059(4) -0.019(4) -0.006(3) 0.011(4)
C01R 0.066(5) 0.061(5) 0.085(6) 0.033(4) -0.028(4) -0.022(4)
O01S 0.189(7) 0.101(5) 0.101(5) 0.038(4) 0.055(5) 0.045(5)
O01T 0.070(4) 0.054(3) 0.059(3) 0.004(3) 0.024(3) 0.009(3)
C01U 0.076(3) 0.057(3) 0.064(3) 0.000(3) 0.019(3) 0.007(3)
C01V 0.044(4) 0.046(4) 0.046(3) -0.001(3) 0.002(3) -0.001(3)
C01W 0.056(5) 0.094(6) 0.043(4) 0.005(4) 0.012(3) 0.008(4)
C01X 0.049(4) 0.077(5) 0.047(4) -0.001(4) 0.006(3) 0.013(4)
C01Y 0.115(8) 0.055(5) 0.051(4) -0.007(4) 0.001(4) -0.023(5)
F01Z 0.118(5) 0.163(6) 0.129(5) 0.032(5) 0.021(4) 0.052(4)
C020 0.045(4) 0.057(4) 0.059(4) -0.002(3) 0.005(3) -0.017(3)
O021 0.067(4) 0.046(3) 0.053(3) -0.005(3) -0.013(3) -0.006(3)
C022 0.063(5) 0.072(5) 0.056(4) 0.021(4) -0.005(4) -0.020(4)
C023 0.106(7) 0.055(5) 0.053(4) 0.002(4) 0.022(4) 0.026(5)
O024 0.087(5) 0.182(7) 0.106(5) -0.058(5) 0.008(4) -0.022(5)
C025 0.071(6) 0.081(6) 0.064(5) -0.029(4) -0.010(4) 0.021(5)
O0 0.075(5) 0.040(4) 0.081(4) -0.010(4) -0.020(4) -0.006(4)
C027 0.085(6) 0.065(5) 0.045(4) 0.001(3) -0.008(4) -0.019(4)
C028 0.081(3) 0.056(3) 0.062(3) -0.006(2) -0.007(3) -0.008(3)
O029 0.071(4) 0.060(4) 0.066(4) 0.008(4) 0.021(4) 0.019(4)
C02A 0.085(4) 0.093(4) 0.074(3) 0.002(3) 0.018(3) -0.012(3)
C02B 0.069(6) 0.055(5) 0.059(5) 0.004(5) 0.024(5) 0.008(5)
C02F 0.061(6) 0.045(6) 0.059(6) -0.011(5) -0.019(5) -0.003(5)
O7 0.100(5) 0.076(5) 0.092(5) -0.030(4) -0.012(5) 0.000(4)
C14 0.081(6) 0.068(6) 0.078(6) -0.015(5) -0.011(5) -0.005(5)
O16 0.082(4) 0.066(3) 0.067(3) -0.014(3) -0.011(3) -0.005(3)
O1 0.096(5) 0.079(5) 0.083(5) -0.007(4) 0.020(4) 0.006(4)
O5 0.081(4) 0.070(4) 0.072(3) -0.003(3) 0.020(3) 0.008(3)
C11 0.078(5) 0.076(5) 0.077(5) -0.006(5) 0.025(5) 0.005(5)

loop_
_atom_type_symbol
_atom_type_description
_atom_type_scat_dispersion_real
_atom_type_scat_dispersion_imag
_atom_type_scat_source
C C 0.0181 0.0091 'International Tables Vol C Tables 4.2.6.8 and 6.1.1.4'
H H 0.0000 0.0000 'International Tables Vol C Tables 4.2.6.8 and 6.1.1.4'
F F 0.0727 0.0534 'International Tables Vol C Tables 4.2.6.8 and 6.1.1.4'
Ir Ir -4.7710 6.5667 'International Tables Vol C Tables 4.2.6.8 and 6.1.1.4'
N N 0.0311 0.0180 'International Tables Vol C Tables 4.2.6.8 and 6.1.1.4'
O O 0.0492 0.0322 'International Tables Vol C Tables 4.2.6.8 and 6.1.1.4'
P P 0.2955 0.4335 'International Tables Vol C Tables 4.2.6.8 and 6.1.1.4'
S S 0.3331 0.5567 'International Tables Vol C Tables 4.2.6.8 and 6.1.1.4'

loop_
_geom_angle_atom_site_label_1
_geom_angle_atom_site_label_2
_geom_angle_atom_site_label_3
_geom_angle
_geom_angle_site_symmetry_1
_geom_angle_site_symmetry_3
_geom_angle_publ_flag
P002 Ir01 P003 177.29(5) . . ?
C00A Ir01 P002 89.20(18) . . ?
C00A Ir01 P003 91.16(18) . . ?
C00A Ir01 C00E 96.6(3) . . ?
C00A Ir01 C00H 106.5(2) . . ?
C00A Ir01 C00M 174.4(2) . . ?
C00E Ir01 P002 91.36(17) . . ?
C00E Ir01 P003 91.27(17) . . ?
C00E Ir01 C00H 156.9(2) . . ?
C00E Ir01 C00M 77.8(2) . . ?
C00H Ir01 P002 90.62(17) . . ?
C00H Ir01 P003 86.71(17) . . ?
C00M Ir01 P002 91.22(16) . . ?
C00M Ir01 P003 88.69(16) . . ?
C00M Ir01 C00H 79.1(2) . . ?
C00J P002 Ir01 113.5(2) . . ?
C00J P002 C01C 102.0(3) . . ?
C012 P002 Ir01 118.6(2) . . ?
C012 P002 C00J 103.5(3) . . ?
C012 P002 C01C 104.1(3) . . ?
C01C P002 Ir01 113.3(2) . . ?
C00F P003 Ir01 113.85(19) . . ?
C00F P003 C00N 102.3(3) . . ?
C00F P003 C00O 102.8(3) . . ?
C00N P003 Ir01 116.4(2) . . ?
C00O P003 Ir01 112.8(2) . . ?
C00O P003 C00N 107.4(3) . . ?
O01G S004 O024 111.1(5) . . ?
O01G S004 C02A 102.4(5) . . ?
O01S S004 O01G 115.1(6) . . ?
O01S S004 O024 121.3(6) . . ?
O01S S004 C02A 103.9(5) . . ?
O024 S004 C02A 99.4(5) . . ?
C00B N008 C013 119.5(5) . . ?
C00B N008 C016 118.6(5) . . ?
C016 N008 C013 117.3(5) . . ?
O007 C00A Ir01 174.5(6) . . ?
N008 C00B C00D 120.5(5) . . ?
C00E C00B N008 125.9(5) . . ?
C00E C00B C00D 113.6(5) . . ?
C00L C00C H00C 119.5 . . ?
C00T C00C H00C 119.5 . . ?
C00T C00C C00L 121.0(6) . . ?
C00B C00D H00D 122.5 . . ?
C00M C00D C00B 115.0(5) . . ?
C00M C00D H00D 122.5 . . ?
Ir01 C00E H00E 121.6 . . ?
C00B C00E Ir01 116.9(4) . . ?
C00B C00E H00E 121.6 . . ?
C00G C00F P003 118.3(5) . . ?
C00Q C00F P003 122.9(4) . . ?
C00Q C00F C00G 118.5(5) . . ?
C00F C00G H00G 119.9 . . ?
C00I C00G C00F 120.1(6) . . ?
C00I C00G H00G 119.9 . . ?
Ir01 C00H H00H 123.4 . . ?
C00K C00H Ir01 113.1(4) . . ?
C00K C00H H00H 123.4 . . ?
C00G C00I H00I 119.8 . . ?
C00U C00I C00G 120.4(6) . . ?
C00U C00I H00I 119.8 . . ?
C00X C00J P002 118.3(5) . . ?
C011 C00J P002 123.1(5) . . ?
C011 C00J C00X 118.4(6) . . ?
C00H C00K C00R 132.1(6) . . ?
C00H C00K C00Z 117.8(5) . . ?
C00Z C00K C00R 109.9(5) . . ?
C00C C00L H00L 120.7 . . ?
C00P C00L C00C 118.5(6) . . ?
C00P C00L H00L 120.7 . . ?
C00D C00M Ir01 116.6(4) . . ?
C00D C00M C00Z 128.5(5) . . ?
C00Z C00M Ir01 115.0(4) . . ?
C00V C00N P003 121.4(5) . . ?
C010 C00N P003 119.2(5) . . ?
C010 C00N C00V 119.3(6) . . ?
C00P C00O P003 123.9(5) . . ?
C00Y C00O P003 118.2(5) . . ?
C00Y C00O C00P 117.9(5) . . ?
C00L C00P C00O 121.6(6) . . ?
C00L C00P H00P 119.2 . . ?
C00O C00P H00P 119.2 . . ?
C00F C00Q H00Q 119.3 . . ?
C00F C00Q C00S 121.4(6) . . ?
C00S C00Q H00Q 119.3 . . ?
C00K C00R H00A 110.7 . . ?
C00K C00R H00B 110.7 . . ?
C00K C00R C018 105.2(5) . . ?
H00A C00R H00B 108.8 . . ?
C018 C00R H00A 110.7 . . ?
C018 C00R H00B 110.7 . . ?
C00Q C00S H00S 120.4 . . ?
C00Q C00S C00U 119.2(6) . . ?
C00U C00S H00S 120.4 . . ?
C00C C00T H00T 120.4 . . ?
C00Y C00T C00C 119.2(6) . . ?
C00Y C00T H00T 120.4 . . ?
C00I C00U C00S 120.4(6) . . ?
C00I C00U H00U 119.8 . . ?
C00S C00U H00U 119.8 . . ?
C00N C00V H00V 120.2 . . ?
C00N C00V C01P 119.7(7) . . ?
C01P C00V H00V 120.2 . . ?
H00F C00W H00J 109.0 . . ?
C00Z C00W H00F 111.0 . . ?
C00Z C00W H00J 111.0 . . ?
C00Z C00W C018 103.7(5) . . ?
C018 C00W H00F 111.0 . . ?
C018 C00W H00J 111.0 . . ?
C00J C00X H00X 119.7 . . ?
C019 C00X C00J 120.6(6) . . ?
C019 C00X H00X 119.7 . . ?
C00O C00Y H00Y 119.1 . . ?
C00T C00Y C00O 121.8(6) . . ?
C00T C00Y H00Y 119.1 . . ?
C00K C00Z C00W 112.7(5) . . ?
C00M C00Z C00K 115.0(5) . . ?
C00M C00Z C00W 132.3(6) . . ?
C00N C010 H010 119.8 . . ?
C00N C010 C01X 120.3(6) . . ?
C01X C010 H010 119.8 . . ?
C00J C011 H011 119.5 . . ?
C00J C011 C014 121.1(6) . . ?
C014 C011 H011 119.5 . . ?
C015 C012 P002 120.1(5) . . ?
C015 C012 C01J 119.3(6) . . ?
C01J C012 P002 120.5(5) . . ?
C01H C013 N008 119.8(6) . . ?
C01H C013 C01Q 119.6(6) . . ?
C01Q C013 N008 120.7(6) . . ?
C011 C014 H014 119.8 . . ?
C01A C014 C011 120.3(6) . . ?
C01A C014 H014 119.8 . . ?
C012 C015 H015 119.6 . . ?
C012 C015 C01E 120.8(6) . . ?
C01E C015 H015 119.6 . . ?
C01D C016 N008 120.5(5) . . ?
C01K C016 N008 121.5(6) . . ?
C01K C016 C01D 118.0(6) . . ?
C01L C017 H017 120.9 . . ?
C020 C017 H017 120.9 . . ?
C020 C017 C01L 118.2(7) . . ?
C00R C018 C00W 106.8(5) . . ?
C01U C018 C00R 111.2(7) . . ?
C01U C018 C00W 112.3(6) . . ?
C028 C018 C00R 111.9(6) . . ?
C028 C018 C00W 115.0(7) . . ?
C028 C018 C01U 99.7(7) . . ?
C00X C019 H019 120.1 . . ?
C00X C019 C01A 119.8(6) . . ?
C01A C019 H019 120.1 . . ?
C014 C01A C019 119.8(6) . . ?
C014 C01A H01A 120.1 . . ?
C019 C01A H01A 120.1 . . ?
C01M C01C P002 121.2(5) . . ?
C01M C01C C01V 118.8(6) . . ?
C01V C01C P002 120.0(5) . . ?
C016 C01D H01D 119.0 . . ?
C01I C01D C016 122.1(6) . . ?
C01I C01D H01D 119.0 . . ?
C015 C01E H01E 119.8 . . ?
C027 C01E C015 120.3(7) . . ?
C027 C01E H01E 119.8 . . ?
C013 C01H H01H 120.1 . . ?
C013 C01H C01O 119.8(7) . . ?
C01O C01H H01H 120.1 . . ?
C01D C01I H01I 120.2 . . ?
C01D C01I C022 119.5(7) . . ?
C022 C01I H01I 120.2 . . ?
C012 C01J H01J 120.4 . . ?
C012 C01J C01Y 119.3(7) . . ?
C01Y C01J H01J 120.4 . . ?
C016 C01K H01K 120.1 . . ?
C016 C01K C01R 119.7(7) . . ?
C01R C01K H01K 120.1 . . ?
C017 C01L H01L 119.6 . . ?
C01M C01L C017 120.7(7) . . ?
C01M C01L H01L 119.6 . . ?
C01C C01M H01M 119.7 . . ?
C01L C01M C01C 120.6(7) . . ?
C01L C01M H01M 119.7 . . ?
C01H C01O H01O 120.0 . . ?
C023 C01O C01H 119.9(8) . . ?
C023 C01O H01O 120.0 . . ?
C00V C01P H01P 119.5 . . ?
C01W C01P C00V 120.9(7) . . ?
C01W C01P H01P 119.5 . . ?
C013 C01Q H01Q 119.8 . . ?
C025 C01Q C013 120.4(8) . . ?
C025 C01Q H01Q 119.8 . . ?
C01K C01R H01R 119.3 . . ?
C022 C01R C01K 121.3(7) . . ?
C022 C01R H01R 119.3 . . ?
C01U O01T C02B 119.4(10) . . ?
O01T C01U C018 114.5(8) . . ?
O029 C01U C018 126.1(8) . . ?
O029 C01U O01T 115.0(9) . . ?
O1 C01U C018 112.8(9) . . ?
O5 C01U C018 126.7(10) . . ?
O5 C01U O1 118.9(11) . . ?
C01C C01V H01V 120.1 . . ?
C020 C01V C01C 119.8(7) . . ?
C020 C01V H01V 120.1 . . ?
C01P C01W H01W 119.8 . . ?
C01P C01W C01X 120.5(7) . . ?
C01X C01W H01W 119.8 . . ?
C010 C01X H01X 120.4 . . ?
C01W C01X C010 119.2(7) . . ?
C01W C01X H01X 120.4 . . ?
C01J C01Y H01Y 119.3 . . ?
C027 C01Y C01J 121.5(7) . . ?
C027 C01Y H01Y 119.3 . . ?
C017 C020 H020 119.1 . . ?
C01V C020 C017 121.8(7) . . ?
C01V C020 H020 119.1 . . ?
C028 O021 C02F 117.7(9) . . ?
C01I C022 H022 120.4 . . ?
C01R C022 C01I 119.3(7) . . ?
C01R C022 H022 120.4 . . ?
C01O C023 H023 120.0 . . ?
C025 C023 C01O 120.0(7) . . ?
C025 C023 H023 120.0 . . ?
C01Q C025 H025 119.8 . . ?
C023 C025 C01Q 120.3(8) . . ?
C023 C025 H025 119.8 . . ?
C01E C027 C01Y 118.8(7) . . ?
C01E C027 H027 120.6 . . ?
C01Y C027 H027 120.6 . . ?
O021 C028 C018 112.9(7) . . ?
O0 C028 C018 125.7(8) . . ?
O0 C028 O021 112.4(9) . . ?
O7 C028 C018 119.2(10) . . ?
O16 C028 C018 116.9(10) . . ?
O16 C028 O7 118.7(12) . . ?
F01B C02A S004 113.8(8) . . ?
F01B C02A F01F 102.8(8) . . ?
F01F C02A S004 111.1(7) . . ?
F01Z C02A S004 113.8(7) . . ?
F01Z C02A F01B 105.4(10) . . ?
F01Z C02A F01F 109.2(10) . . ?
O01T C02B H02A 109.5 . . ?
O01T C02B H02B 109.5 . . ?
O01T C02B H02C 109.5 . . ?
H02A C02B H02B 109.5 . . ?
H02A C02B H02C 109.5 . . ?
H02B C02B H02C 109.5 . . ?
O021 C02F H02D 109.5 . . ?
O021 C02F H02E 109.5 . . ?
O021 C02F H02F 109.5 . . ?
H02D C02F H02E 109.5 . . ?
H02D C02F H02F 109.5 . . ?
H02E C02F H02F 109.5 . . ?
H14A C14 H14B 109.5 . . ?
H14A C14 H14C 109.5 . . ?
H14B C14 H14C 109.5 . . ?
O16 C14 H14A 109.5 . . ?
O16 C14 H14B 109.5 . . ?
O16 C14 H14C 109.5 . . ?
C028 O16 C14 116.4(13) . . ?
C01U O5 C11 120.1(13) . . ?
O5 C11 H11A 109.5 . . ?
O5 C11 H11B 109.5 . . ?
O5 C11 H11C 109.5 . . ?
H11A C11 H11B 109.5 . . ?
H11A C11 H11C 109.5 . . ?
H11B C11 H11C 109.5 . . ?

loop_
_geom_bond_atom_site_label_1
_geom_bond_atom_site_label_2
_geom_bond_distance
_geom_bond_site_symmetry_2
_geom_bond_publ_flag
Ir01 P002 2.3620(15) . ?
Ir01 P003 2.3658(15) . ?
Ir01 C00A 1.931(6) . ?
Ir01 C00E 2.048(6) . ?
Ir01 C00H 2.098(6) . ?
Ir01 C00M 2.065(5) . ?
P002 C00J 1.832(6) . ?
P002 C012 1.826(6) . ?
P002 C01C 1.834(6) . ?
P003 C00F 1.825(6) . ?
P003 C00N 1.832(6) . ?
P003 C00O 1.826(6) . ?
S004 O01G 1.424(7) . ?
S004 O01S 1.347(8) . ?
S004 O024 1.433(8) . ?
S004 C02A 1.808(11) . ?
O007 C00A 1.132(7) . ?
N008 C00B 1.399(8) . ?
N008 C013 1.433(8) . ?
N008 C016 1.431(8) . ?
C00B C00D 1.443(9) . ?
C00B C00E 1.396(9) . ?
C00C H00C 0.9500 . ?
C00C C00L 1.399(10) . ?
C00C C00T 1.377(9) . ?
C00D H00D 0.9500 . ?
C00D C00M 1.371(8) . ?
C00E H00E 0.9500 . ?
C00F C00G 1.410(9) . ?
C00F C00Q 1.377(8) . ?
C00G H00G 0.9500 . ?
C00G C00I 1.379(9) . ?
C00H H00H 0.9500 . ?
C00H C00K 1.374(9) . ?
C00I H00I 0.9500 . ?
C00I C00U 1.374(9) . ?
C00J C00X 1.401(9) . ?
C00J C011 1.375(9) . ?
C00K C00R 1.509(9) . ?
C00K C00Z 1.421(9) . ?
C00L H00L 0.9500 . ?
C00L C00P 1.378(9) . ?
C00M C00Z 1.392(8) . ?
C00N C00V 1.390(9) . ?
C00N C010 1.387(9) . ?
C00O C00P 1.396(9) . ?
C00O C00Y 1.390(9) . ?
C00P H00P 0.9500 . ?
C00Q H00Q 0.9500 . ?
C00Q C00S 1.385(9) . ?
C00R H00A 0.9900 . ?
C00R H00B 0.9900 . ?
C00R C018 1.555(10) . ?
C00S H00S 0.9500 . ?
C00S C00U 1.389(9) . ?
C00T H00T 0.9500 . ?
C00T C00Y 1.374(9) . ?
C00U H00U 0.9500 . ?
C00V H00V 0.9500 . ?
C00V C01P 1.401(10) . ?
C00W H00F 0.9900 . ?
C00W H00J 0.9900 . ?
C00W C00Z 1.498(8) . ?
C00W C018 1.578(9) . ?
C00X H00X 0.9500 . ?
C00X C019 1.389(9) . ?
C00Y H00Y 0.9500 . ?
C010 H010 0.9500 . ?
C010 C01X 1.417(9) . ?
C011 H011 0.9500 . ?
C011 C014 1.395(9) . ?
C012 C015 1.385(9) . ?
C012 C01J 1.390(9) . ?
C013 C01H 1.373(10) . ?
C013 C01Q 1.385(10) . ?
C014 H014 0.9500 . ?
C014 C01A 1.364(10) . ?
C015 H015 0.9500 . ?
C015 C01E 1.389(10) . ?
C016 C01D 1.393(9) . ?
C016 C01K 1.375(9) . ?
C017 H017 0.9500 . ?
C017 C01L 1.388(11) . ?
C017 C020 1.384(11) . ?
C018 C01U 1.471(11) . ?
C018 C028 1.467(11) . ?
C019 H019 0.9500 . ?
C019 C01A 1.392(10) . ?
C01A H01A 0.9500 . ?
F01B C02A 1.315(12) . ?
C01C C01M 1.385(9) . ?
C01C C01V 1.399(9) . ?
C01D H01D 0.9500 . ?
C01D C01I 1.362(9) . ?
C01E H01E 0.9500 . ?
C01E C027 1.381(10) . ?
F01F C02A 1.331(11) . ?
C01H H01H 0.9500 . ?
C01H C01O 1.390(10) . ?
C01I H01I 0.9500 . ?
C01I C022 1.380(10) . ?
C01J H01J 0.9500 . ?
C01J C01Y 1.393(10) . ?
C01K H01K 0.9500 . ?
C01K C01R 1.392(11) . ?
C01L H01L 0.9500 . ?
C01L C01M 1.371(10) . ?
C01M H01M 0.9500 . ?
C01O H01O 0.9500 . ?
C01O C023 1.378(13) . ?
C01P H01P 0.9500 . ?
C01P C01W 1.364(11) . ?
C01Q H01Q 0.9500 . ?
C01Q C025 1.369(10) . ?
C01R H01R 0.9500 . ?
C01R C022 1.366(12) . ?
O01T C01U 1.351(13) . ?
O01T C02B 1.443(17) . ?
C01U O029 1.307(13) . ?
C01U O1 1.413(15) . ?
C01U O5 1.105(12) . ?
C01V H01V 0.9500 . ?
C01V C020 1.362(10) . ?
C01W H01W 0.9500 . ?
C01W C01X 1.381(11) . ?
C01X H01X 0.9500 . ?
C01Y H01Y 0.9500 . ?
C01Y C027 1.386(11) . ?
F01Z C02A 1.302(12) . ?
C020 H020 0.9500 . ?
O021 C028 1.425(13) . ?
O021 C02F 1.452(16) . ?
C022 H022 0.9500 . ?
C023 H023 0.9500 . ?
C023 C025 1.368(13) . ?
C025 H025 0.9500 . ?
O0 C028 1.272(14) . ?
C027 H027 0.9500 . ?
C028 O7 1.236(12) . ?
C028 O16 1.093(12) . ?
C02B H02A 0.9800 . ?
C02B H02B 0.9800 . ?
C02B H02C 0.9800 . ?
C02F H02D 0.9800 . ?
C02F H02E 0.9800 . ?
C02F H02F 0.9800 . ?
C14 H14A 0.9800 . ?
C14 H14B 0.9800 . ?
C14 H14C 0.9800 . ?
C14 O16 1.45(2) . ?
O5 C11 1.450(19) . ?
C11 H11A 0.9800 . ?
C11 H11B 0.9800 . ?
C11 H11C 0.9800 . ?

loop_
_geom_torsion_atom_site_label_1
_geom_torsion_atom_site_label_2
_geom_torsion_atom_site_label_3
_geom_torsion_atom_site_label_4
_geom_torsion
_geom_torsion_site_symmetry_1
_geom_torsion_site_symmetry_2
_geom_torsion_site_symmetry_3
_geom_torsion_site_symmetry_4
_geom_torsion_publ_flag
Ir01 P002 C00J C00X -51.4(5) . . . . ?
Ir01 P002 C00J C011 134.3(5) . . . . ?
Ir01 P002 C012 C015 -66.6(6) . . . . ?
Ir01 P002 C012 C01J 117.5(5) . . . . ?
Ir01 P002 C01C C01M -28.0(6) . . . . ?
Ir01 P002 C01C C01V 153.2(4) . . . . ?
Ir01 P003 C00F C00G -162.9(4) . . . . ?
Ir01 P003 C00F C00Q 23.3(5) . . . . ?
Ir01 P003 C00N C00V 73.7(6) . . . . ?
Ir01 P003 C00N C010 -104.0(5) . . . . ?
Ir01 P003 C00O C00P -131.0(5) . . . . ?
Ir01 P003 C00O C00Y 48.5(5) . . . . ?
Ir01 C00H C00K C00R 174.3(6) . . . . ?
Ir01 C00H C00K C00Z -0.6(7) . . . . ?
Ir01 C00M C00Z C00K -1.8(7) . . . . ?
Ir01 C00M C00Z C00W 179.8(6) . . . . ?
P002 C00J C00X C019 -175.8(5) . . . . ?
P002 C00J C011 C014 176.8(5) . . . . ?
P002 C012 C015 C01E -173.8(6) . . . . ?
P002 C012 C01J C01Y 173.1(7) . . . . ?
P002 C01C C01M C01L -179.7(6) . . . . ?
P002 C01C C01V C020 179.1(5) . . . . ?
P003 C00F C00G C00I -172.9(5) . . . . ?
P003 C00F C00Q C00S 173.5(5) . . . . ?
P003 C00N C00V C01P 179.9(5) . . . . ?
P003 C00N C010 C01X -179.7(5) . . . . ?
P003 C00O C00P C00L 178.0(5) . . . . ?
P003 C00O C00Y C00T -178.1(5) . . . . ?
N008 C00B C00D C00M 175.7(5) . . . . ?
N008 C00B C00E Ir01 -174.9(5) . . . . ?
N008 C013 C01H C01O 177.4(7) . . . . ?
N008 C013 C01Q C025 -177.8(7) . . . . ?
N008 C016 C01D C01I 176.8(6) . . . . ?
N008 C016 C01K C01R -177.8(7) . . . . ?
C00B N008 C013 C01H -63.2(8) . . . . ?
C00B N008 C013 C01Q 117.0(7) . . . . ?
C00B N008 C016 C01D -47.6(8) . . . . ?
C00B N008 C016 C01K 131.6(7) . . . . ?
C00B C00D C00M Ir01 1.3(7) . . . . ?
C00B C00D C00M C00Z -177.3(6) . . . . ?
C00C C00L C00P C00O 0.0(9) . . . . ?
C00C C00T C00Y C00O 0.3(10) . . . . ?
C00D C00B C00E Ir01 4.5(7) . . . . ?
C00D C00M C00Z C00K 176.8(6) . . . . ?
C00D C00M C00Z C00W -1.6(11) . . . . ?
C00E C00B C00D C00M -3.7(8) . . . . ?
C00F P003 C00N C00V -161.5(5) . . . . ?
C00F P003 C00N C010 20.8(6) . . . . ?
C00F P003 C00O C00P 106.0(5) . . . . ?
C00F P003 C00O C00Y -74.6(5) . . . . ?
C00F C00G C00I C00U -1.8(10) . . . . ?
C00F C00Q C00S C00U -0.1(9) . . . . ?
C00G C00F C00Q C00S -0.3(9) . . . . ?
C00G C00I C00U C00S 1.5(10) . . . . ?
C00H C00K C00R C018 173.9(7) . . . . ?
C00H C00K C00Z C00M 1.6(8) . . . . ?
C00H C00K C00Z C00W -179.7(6) . . . . ?
C00J P002 C012 C015 60.1(6) . . . . ?
C00J P002 C012 C01J -115.8(6) . . . . ?
C00J P002 C01C C01M -150.4(5) . . . . ?
C00J P002 C01C C01V 30.8(6) . . . . ?
C00J C00X C019 C01A -0.6(10) . . . . ?
C00J C011 C014 C01A -1.9(11) . . . . ?
C00K C00R C018 C00W 13.1(8) . . . . ?
C00K C00R C018 C01U 135.9(6) . . . . ?
C00K C00R C018 C028 -113.6(7) . . . . ?
C00L C00C C00T C00Y -1.8(10) . . . . ?
C00N P003 C00F C00G 70.7(5) . . . . ?
C00N P003 C00F C00Q -103.1(5) . . . . ?
C00N P003 C00O C00P -1.4(6) . . . . ?
C00N P003 C00O C00Y 178.0(5) . . . . ?
C00N C00V C01P C01W 0.3(11) . . . . ?
C00N C010 C01X C01W -0.6(11) . . . . ?
C00O P003 C00F C00G -40.6(5) . . . . ?
C00O P003 C00F C00Q 145.6(5) . . . . ?
C00O P003 C00N C00V -53.7(6) . . . . ?
C00O P003 C00N C010 128.6(5) . . . . ?
C00P C00O C00Y C00T 1.4(9) . . . . ?
C00Q C00F C00G C00I 1.2(9) . . . . ?
C00Q C00S C00U C00I -0.5(9) . . . . ?
C00R C00K C00Z C00M -174.3(5) . . . . ?
C00R C00K C00Z C00W 4.4(8) . . . . ?
C00R C018 C01U O01T -152.6(8) . . . . ?
C00R C018 C01U O029 2.3(13) . . . . ?
C00R C018 C01U O1 114.0(9) . . . . ?
C00R C018 C01U O5 -80.9(13) . . . . ?
C00R C018 C028 O021 142.3(8) . . . . ?
C00R C018 C028 O0 -2.0(14) . . . . ?
C00R C018 C028 O7 -99.1(11) . . . . ?
C00R C018 C028 O16 54.9(13) . . . . ?
C00T C00C C00L C00P 1.7(9) . . . . ?
C00V C00N C010 C01X 2.6(10) . . . . ?
C00V C01P C01W C01X 1.8(12) . . . . ?
C00W C018 C01U O01T -33.1(11) . . . . ?
C00W C018 C01U O029 121.9(10) . . . . ?
C00W C018 C01U O1 -126.5(9) . . . . ?
C00W C018 C01U O5 38.7(14) . . . . ?
C00W C018 C028 O021 20.2(10) . . . . ?
C00W C018 C028 O0 -124.1(11) . . . . ?
C00W C018 C028 O7 138.8(11) . . . . ?
C00W C018 C028 O16 -67.2(13) . . . . ?
C00X C00J C011 C014 2.4(10) . . . . ?
C00X C019 C01A C014 1.2(10) . . . . ?
C00Y C00O C00P C00L -1.5(9) . . . . ?
C00Z C00K C00R C018 -10.9(8) . . . . ?
C00Z C00W C018 C00R -10.5(7) . . . . ?
C00Z C00W C018 C01U -132.7(6) . . . . ?
C00Z C00W C018 C028 114.3(7) . . . . ?
C010 C00N C00V C01P -2.5(10) . . . . ?
C011 C00J C00X C019 -1.2(10) . . . . ?
C011 C014 C01A C019 0.1(11) . . . . ?
C012 P002 C00J C00X 178.7(5) . . . . ?
C012 P002 C00J C011 4.4(6) . . . . ?
C012 P002 C01C C01M 102.2(6) . . . . ?
C012 P002 C01C C01V -76.6(5) . . . . ?
C012 C015 C01E C027 0.6(11) . . . . ?
C012 C01J C01Y C027 0.9(14) . . . . ?
C013 N008 C00B C00D 171.6(6) . . . . ?
C013 N008 C00B C00E -9.0(9) . . . . ?
C013 N008 C016 C01D 108.2(7) . . . . ?
C013 N008 C016 C01K -72.6(8) . . . . ?
C013 C01H C01O C023 2.0(12) . . . . ?
C013 C01Q C025 C023 -1.2(13) . . . . ?
C015 C012 C01J C01Y -2.8(11) . . . . ?
C015 C01E C027 C01Y -2.5(13) . . . . ?
C016 N008 C00B C00D -33.1(8) . . . . ?
C016 N008 C00B C00E 146.2(6) . . . . ?
C016 N008 C013 C01H 141.2(6) . . . . ?
C016 N008 C013 C01Q -38.6(9) . . . . ?
C016 C01D C01I C022 1.5(11) . . . . ?
C016 C01K C01R C022 0.3(13) . . . . ?
C017 C01L C01M C01C 1.9(11) . . . . ?
C018 C00W C00Z C00K 4.0(7) . . . . ?
C018 C00W C00Z C00M -177.5(7) . . . . ?
C018 C01U O5 C11 -171.5(12) . . . . ?
C018 C028 O16 C14 -171.9(11) . . . . ?
C01C P002 C00J C00X 70.8(5) . . . . ?
C01C P002 C00J C011 -103.5(6) . . . . ?
C01C P002 C012 C015 166.4(5) . . . . ?
C01C P002 C012 C01J -9.5(6) . . . . ?
C01C C01V C020 C017 -0.6(10) . . . . ?
C01D C016 C01K C01R 1.5(11) . . . . ?
C01D C01I C022 C01R 0.3(12) . . . . ?
O01G S004 C02A F01B -57.3(9) . . . . ?
O01G S004 C02A F01F -172.7(8) . . . . ?
O01G S004 C02A F01Z 63.5(9) . . . . ?
C01H C013 C01Q C025 2.5(11) . . . . ?
C01H C01O C023 C025 -0.7(13) . . . . ?
C01J C012 C015 C01E 2.2(10) . . . . ?
C01J C01Y C027 C01E 1.8(15) . . . . ?
C01K C016 C01D C01I -2.4(10) . . . . ?
C01K C01R C022 C01I -1.2(13) . . . . ?
C01L C017 C020 C01V 1.5(11) . . . . ?
C01M C01C C01V C020 0.2(10) . . . . ?
C01O C023 C025 C01Q 0.3(13) . . . . ?
C01P C01W C01X C010 -1.6(12) . . . . ?
C01Q C013 C01H C01O -2.9(11) . . . . ?
O01S S004 C02A F01B 62.9(9) . . . . ?
O01S S004 C02A F01F -52.5(10) . . . . ?
O01S S004 C02A F01Z -176.3(9) . . . . ?
C01U C018 C028 O021 -100.0(9) . . . . ?
C01U C018 C028 O0 115.6(12) . . . . ?
C01U C018 C028 O7 18.5(12) . . . . ?
C01U C018 C028 O16 172.5(11) . . . . ?
C01V C01C C01M C01L -0.9(10) . . . . ?
C020 C017 C01L C01M -2.2(11) . . . . ?
O024 S004 C02A F01B -171.5(8) . . . . ?
O024 S004 C02A F01F 73.1(9) . . . . ?
O024 S004 C02A F01Z -50.7(10) . . . . ?
C028 C018 C01U O01T 89.2(9) . . . . ?
C028 C018 C01U O029 -115.9(11) . . . . ?
C028 C018 C01U O1 -4.2(10) . . . . ?
C028 C018 C01U O5 160.9(12) . . . . ?
C02B O01T C01U C018 177.6(11) . . . . ?
C02B O01T C01U O029 19.7(16) . . . . ?
C02F O021 C028 C018 176.4(10) . . . . ?
C02F O021 C028 O0 -34.4(15) . . . . ?
O7 C028 O16 C14 -18(2) . . . . ?
O1 C01U O5 C11 -7(2) . . . . ?

loop_
_smtbx_masks_void_nr
_smtbx_masks_void_average_x
_smtbx_masks_void_average_y
_smtbx_masks_void_average_z
_smtbx_masks_void_volume
_smtbx_masks_void_count_electrons
_smtbx_masks_void_content
1 0.000 0.000 0.000 470.0 155.6 ?
2 -0.500 0.500 0.500 470.0 155.6 ?
